data_1515509
loop_
_publ_author_name
'Serpell, Christopher J.'
'Cookson, James'
'Thompson, Amber L.'
'Beer, Paul D.'

_publ_section_title
;
 A dual-functional tetrakis-imidazolium macrocycle for supramolecular
 assembly
;
_journal_issue 3
_journal_name_full 'Chemical Science'
_journal_page_first 494
_journal_paper_doi 10.1039/c0sc00511h
_journal_volume 2
_journal_year 2011
_chemical_absolute_configuration ad
_chemical_formula_moiety 'C40 H36 N8, C20 H16 N2 O2, 4(F6 P), 2(C3 H6 O)'
_chemical_formula_sum 'C66 H64 F24 N10 O4 P4'
_chemical_formula_weight 1641.15
_space_group_IT_number 9
_symmetry_cell_setting monoclinic
_symmetry_space_group_name_Hall 'C -2yc'
_symmetry_space_group_name_H-M 'C 1 c 1'
_atom_sites_solution_hydrogens geom
_atom_sites_solution_primary direct
_audit_creation_date 09-04-27
_audit_creation_method CRYSTALS_ver_12.86
_cell_angle_alpha 90
_cell_angle_beta 90.6673(6)
_cell_angle_gamma 90
_cell_formula_units_Z 4
_cell_length_a 17.5254(2)
_cell_length_b 12.73450(10)
_cell_length_c 30.6082(4)
_cell_measurement_reflns_used 4110
_cell_measurement_temperature 150
_cell_measurement_theta_max 27
_cell_measurement_theta_min 5
_cell_volume 6830.59(13)
_computing_cell_refinement 'DENZO/SCALEPACK (Otwinowski & Minor, 1997)'
_computing_data_collection 'COLLECT (Nonius, 1997-2001).'
_computing_data_reduction 'DENZO/SCALEPACK (Otwinowski & Minor, 1997)'
_computing_molecular_graphics 'CRYSTALMAKER (CrystalMaker, 2005)'
_computing_publication_material 'CRYSTALS (Betteridge et al., 2003)'
_computing_structure_refinement 'CRYSTALS (Betteridge et al., 2003)'
_computing_structure_solution 'SIR92 (Altomare et al., 1994)'
_diffrn_ambient_temperature 150
_diffrn_measured_fraction_theta_full 0.991
_diffrn_measured_fraction_theta_max 0.990
_diffrn_measurement_device 'Nonius KappaCCD'
_diffrn_measurement_device_type Area
_diffrn_measurement_method \w
_diffrn_radiation_monochromator graphite
_diffrn_radiation_type 'Mo K\a'
_diffrn_radiation_wavelength 0.71073
_diffrn_reflns_av_R_equivalents 0.162
_diffrn_reflns_limit_h_max 22
_diffrn_reflns_limit_h_min -22
_diffrn_reflns_limit_k_max 16
_diffrn_reflns_limit_k_min -16
_diffrn_reflns_limit_l_max 39
_diffrn_reflns_limit_l_min -39
_diffrn_reflns_number 20671
_diffrn_reflns_theta_full 26.919
_diffrn_reflns_theta_max 27.468
_diffrn_reflns_theta_min 5.110
_diffrn_standards_number 0
_exptl_absorpt_coefficient_mu 0.234
_exptl_absorpt_correction_T_max 0.96
_exptl_absorpt_correction_T_min 0.81
_exptl_absorpt_correction_type multi-scan
_exptl_absorpt_process_details 'DENZO/SCALEPACK (Otwinowski & Minor, 1997)'
_exptl_crystal_colour yellow
_exptl_crystal_density_diffrn 1.596
_exptl_crystal_density_method 'not measured'
_exptl_crystal_description plate
_exptl_crystal_F_000 3352.000
_exptl_crystal_size_max 0.42
_exptl_crystal_size_mid 0.38
_exptl_crystal_size_min 0.17
_refine_diff_density_max 0.52
_refine_diff_density_min -0.51
_refine_ls_abs_structure_details 'Flack (1983), 7385 Friedel-pairs'
_refine_ls_abs_structure_Flack 0.51(10)
_refine_ls_extinction_method None
_refine_ls_goodness_of_fit_ref 0.8531
_refine_ls_hydrogen_treatment constr
_refine_ls_matrix_type full
_refine_ls_number_parameters 1083
_refine_ls_number_reflns 14772
_refine_ls_number_restraints 463
_refine_ls_R_factor_all 0.0833
_refine_ls_R_factor_gt 0.0502
_refine_ls_shift/su_max 0.005594
_refine_ls_structure_factor_coef Fsqd
_refine_ls_weighting_details
;
Method, part 1, Chebychev polynomial, (Watkin, 1994, Prince, 1982)
[weight] = 1.0/[A~0~*T~0~(x)+A~1~*T~1~(x) ... +A~n-1~]*T~n-1~(x)]
where A~i~ are the Chebychev coefficients listed below and x= Fcalc/Fmax
Method = Robust Weighting (Prince, 1982)
W = [weight] * [1-(deltaF/6*sigmaF)^2^]^2^
A~i~ are:
11.3 15.8 7.70 1.96
;
_refine_ls_weighting_scheme calc
_refine_ls_wR_factor_all 0.1591
_refine_ls_wR_factor_gt 0.1190
_refine_ls_wR_factor_ref 0.1591
_reflns_limit_h_max 22
_reflns_limit_h_min -22
_reflns_limit_k_max 16
_reflns_limit_k_min 0
_reflns_limit_l_max 39
_reflns_limit_l_min -39
_reflns_number_gt 10034
_reflns_number_total 15120
_reflns_threshold_expression I>2.0\s(I)
_oxford_diffrn_Wilson_B_factor 3.24
_oxford_diffrn_Wilson_scale 65.83
_oxford_refine_ls_r_factor_ref 0.0833
_oxford_refine_ls_scale 0.13559(5)
_oxford_reflns_number_all 14772
_oxford_reflns_threshold_expression_ref I>-3.0\s(I)
_oxford_structure_analysis_title 005CJS08
_cod_data_source_file c0sc00511h.txt
_cod_data_source_block 1.9
_cod_depositor_comments
;
The following automatic conversions were performed:

'_symmetry_cell_setting' value 'Monoclinic' changed to 'monoclinic'
according to
/usr/data/users/saulius/automatic-downloads/retrospective/RSC/lib/dictionaries/cif_core.dic
dictionary named 'cif_core.dic' version 2.4.2 from 2011-04-26.

Automatic conversion script
Id: cif_fix_values 2281 2013-09-26 08:29:07Z andrius 
;
_cod_original_sg_symbol_H-M 'C 1 c 1 '
_cod_original_formula_sum 'C66 H64 F24.00 N10 O4.00 P4'
_cod_database_code 1515509

loop_
_symmetry_equiv_pos_as_xyz
x,y,z
x+1/2,y+1/2,z
x,-y,z+1/2
x+1/2,-y+1/2,z+1/2

loop_
_atom_site_label
_atom_site_type_symbol
_atom_site_fract_x
_atom_site_fract_y
_atom_site_fract_z
_atom_site_U_iso_or_equiv
_atom_site_occupancy
_atom_site_adp_type
_atom_site_refinement_flags_posn
_atom_site_refinement_flags_adp
_atom_site_refinement_flags_occupancy
_atom_site_disorder_group
P1 P 0.38824(8) 0.41750(9) 0.53915(5) 0.0416 1.0000 Uani . . . .
F2 F 0.30433(17) 0.4547(3) 0.52380(12) 0.0657 1.0000 Uani . . . .
F3 F 0.47120(19) 0.3824(3) 0.55379(13) 0.0710 1.0000 Uani . . . .
F4 F 0.3998(2) 0.5272(2) 0.56336(13) 0.0717 1.0000 Uani . . . .
F5 F 0.42171(19) 0.4680(2) 0.49537(11) 0.0587 1.0000 Uani . . . .
F6 F 0.3756(2) 0.3086(2) 0.51473(11) 0.0654 1.0000 Uani . . . .
F7 F 0.3531(2) 0.3673(2) 0.58244(10) 0.0610 1.0000 Uani . . . .
P8 P 0.53686(8) 0.52871(9) 0.31675(5) 0.0384 1.0000 Uani . . . .
F9 F 0.5435(2) 0.5866(3) 0.27134(11) 0.0755 1.0000 Uani . . . .
F10 F 0.5299(2) 0.4766(3) 0.36383(12) 0.0725 1.0000 Uani . . . .
F11 F 0.62509(17) 0.5525(3) 0.32698(11) 0.0579 1.0000 Uani . . . .
F12 F 0.51632(18) 0.6403(2) 0.33857(12) 0.0583 1.0000 Uani . . . .
F13 F 0.44878(17) 0.5087(2) 0.30802(12) 0.0612 1.0000 Uani . . . .
F14 F 0.5584(2) 0.4199(3) 0.29628(14) 0.0808 1.0000 Uani . . . .
P15 P 0.45141(9) 1.08006(11) 0.36685(5) 0.0479 1.0000 Uani . U . .
F16 F 0.4244(2) 1.1764(3) 0.33756(16) 0.0893 1.0000 Uani . U . .
F17 F 0.4800(2) 0.9824(4) 0.39420(17) 0.1078 1.0000 Uani . U . .
F18 F 0.4189(3) 1.1345(6) 0.40761(16) 0.1485 1.0000 Uani . U . .
F19 F 0.53207(19) 1.1348(3) 0.37449(12) 0.0668 1.0000 Uani . U . .
F20 F 0.4850(3) 1.0300(4) 0.32376(13) 0.0912 1.0000 Uani . U . .
F21 F 0.3726(2) 1.0240(4) 0.35716(17) 0.1064 1.0000 Uani . U . .
P22 P 0.57953(8) 0.15333(10) 0.64463(5) 0.0449 1.0000 Uani . U . .
F23 F 0.6090(2) 0.2228(3) 0.60547(12) 0.0737 1.0000 Uani . U . 1
F24 F 0.5504(2) 0.0831(4) 0.68375(14) 0.0974 1.0000 Uani . U . 1
F25 F 0.6125(15) 0.2452(14) 0.6747(4) 0.1030 0.40(2) Uani . . P 2
F26 F 0.5058(6) 0.2189(14) 0.6381(8) 0.1029 0.40(2) Uani . . P 2
F27 F 0.5499(14) 0.0660(11) 0.6157(5) 0.0995 0.40(2) Uani . . P 2
F28 F 0.6556(7) 0.0975(18) 0.6542(9) 0.1233 0.40(2) Uani . . P 2
F29 F 0.5411(10) 0.2422(8) 0.6693(5) 0.1192 0.60(2) Uani . U P 1
F30 F 0.5034(7) 0.1244(15) 0.6188(4) 0.1287 0.60(2) Uani . U P 1
F31 F 0.6202(12) 0.0604(8) 0.6205(5) 0.1465 0.60(2) Uani . U P 1
F32 F 0.6554(6) 0.1771(16) 0.6692(3) 0.1059 0.60(2) Uani . U P 1
C33 C 0.4651(3) 0.4864(4) 0.67078(18) 0.0494 1.0000 Uani . . . .
C34 C 0.3966(3) 0.5541(3) 0.67872(14) 0.0372 1.0000 Uani . . . .
C35 C 0.3199(3) 0.5022(4) 0.6761(2) 0.0548 1.0000 Uani . . . .
O36 O 0.40216(18) 0.6469(2) 0.68640(12) 0.0459 1.0000 Uani . . . .
C37 C 0.5001(3) 1.1312(4) 0.5116(2) 0.0590 1.0000 Uani . . . .
C38 C 0.5631(3) 1.0538(4) 0.50644(16) 0.0444 1.0000 Uani . . . .
C39 C 0.6437(3) 1.0933(5) 0.5108(2) 0.0635 1.0000 Uani . . . .
O40 O 0.5503(2) 0.9616(3) 0.49969(14) 0.0586 1.0000 Uani . . . .
C41 C 0.7664(3) 1.3542(3) 0.77396(15) 0.0416 1.0000 Uani . . . .
N42 N 0.8127(2) 1.3718(3) 0.73400(12) 0.0346 1.0000 Uani . . . .
C43 C 0.8789(3) 1.4310(4) 0.73223(15) 0.0398 1.0000 Uani . . . .
C44 C 0.9003(3) 1.4317(3) 0.68983(15) 0.0391 1.0000 Uani . . . .
N45 N 0.8470(2) 1.3724(2) 0.66644(12) 0.0331 1.0000 Uani . . . .
C46 C 0.7948(2) 1.3387(3) 0.69430(14) 0.0339 1.0000 Uani . . . .
C47 C 0.8494(2) 1.3486(3) 0.62058(13) 0.0313 1.0000 Uani . . . .
C48 C 0.8969(3) 1.4049(3) 0.59379(15) 0.0386 1.0000 Uani . . . .
C49 C 0.9012(3) 1.3796(3) 0.55000(15) 0.0386 1.0000 Uani . . . .
C50 C 0.8574(2) 1.2987(3) 0.53320(14) 0.0351 1.0000 Uani . . . .
C51 C 0.8085(3) 1.2432(3) 0.56001(14) 0.0382 1.0000 Uani . . . .
C52 C 0.8048(2) 1.2673(3) 0.60406(14) 0.0378 1.0000 Uani . . . .
N53 N 0.8654(2) 1.2709(3) 0.48774(12) 0.0345 1.0000 Uani . . . .
C54 C 0.8933(3) 1.3358(3) 0.45551(14) 0.0407 1.0000 Uani . . . .
C55 C 0.8947(3) 1.2800(3) 0.41859(15) 0.0394 1.0000 Uani . . . .
N56 N 0.8682(2) 1.1801(3) 0.42838(12) 0.0373 1.0000 Uani . . . .
C57 C 0.8509(3) 1.1769(3) 0.47016(14) 0.0379 1.0000 Uani . . . .
C58 C 0.8716(3) 1.0907(4) 0.39760(15) 0.0443 1.0000 Uani . . . .
C59 C 0.8096(3) 1.0104(3) 0.40261(13) 0.0369 1.0000 Uani . . . .
C60 C 0.8286(3) 0.9055(4) 0.40222(15) 0.0417 1.0000 Uani . . . .
C61 C 0.7736(3) 0.8280(4) 0.40113(15) 0.0449 1.0000 Uani . . . .
C62 C 0.6969(3) 0.8560(4) 0.40060(14) 0.0406 1.0000 Uani . . . .
C63 C 0.6765(3) 0.9613(4) 0.40241(15) 0.0413 1.0000 Uani . . . .
C64 C 0.7324(3) 1.0380(4) 0.40267(14) 0.0394 1.0000 Uani . . . .
C65 C 0.6359(3) 0.7719(4) 0.39821(15) 0.0492 1.0000 Uani . . . .
N66 N 0.6141(2) 0.7345(3) 0.44235(12) 0.0398 1.0000 Uani . . . .
C67 C 0.5670(3) 0.6497(3) 0.44948(15) 0.0423 1.0000 Uani . . . .
C68 C 0.5573(3) 0.6427(4) 0.49289(16) 0.0446 1.0000 Uani . . . .
N69 N 0.5984(2) 0.7233(3) 0.51207(12) 0.0350 1.0000 Uani . . . .
C70 C 0.6326(3) 0.7770(3) 0.48068(14) 0.0363 1.0000 Uani . . . .
C71 C 0.6001(2) 0.7481(3) 0.55798(13) 0.0319 1.0000 Uani . . . .
C72 C 0.6615(2) 0.8029(3) 0.57600(14) 0.0364 1.0000 Uani . . . .
C73 C 0.6624(3) 0.8241(3) 0.62023(15) 0.0372 1.0000 Uani . . . .
C74 C 0.6023(2) 0.7926(3) 0.64621(14) 0.0317 1.0000 Uani . . . .
C75 C 0.5405(3) 0.7401(4) 0.62785(15) 0.0393 1.0000 Uani . . . .
C76 C 0.5402(3) 0.7171(4) 0.58377(15) 0.0399 1.0000 Uani . . . .
N77 N 0.6032(2) 0.8107(3) 0.69239(11) 0.0325 1.0000 Uani . . . .
C78 C 0.5595(3) 0.7544(3) 0.72258(15) 0.0393 1.0000 Uani . . . .
C79 C 0.5765(3) 0.7925(3) 0.76233(15) 0.0381 1.0000 Uani . . . .
N80 N 0.6301(2) 0.8702(3) 0.75722(12) 0.0348 1.0000 Uani . . . .
C81 C 0.6449(2) 0.8800(3) 0.71503(13) 0.0352 1.0000 Uani . . . .
C82 C 0.6694(3) 0.9219(3) 0.79496(14) 0.0395 1.0000 Uani . . . .
C83 C 0.6942(2) 1.0332(3) 0.78597(13) 0.0336 1.0000 Uani . . . .
C84 C 0.7718(3) 1.0578(3) 0.78803(14) 0.0377 1.0000 Uani . . . .
C85 C 0.7950(3) 1.1615(3) 0.78421(14) 0.0370 1.0000 Uani . . . .
C86 C 0.7421(3) 1.2404(3) 0.77747(13) 0.0355 1.0000 Uani . . . .
C87 C 0.6653(3) 1.2151(4) 0.77423(16) 0.0416 1.0000 Uani . . . .
C88 C 0.6413(3) 1.1113(4) 0.77882(16) 0.0422 1.0000 Uani . . . .
C89 C 0.2220(3) 0.1579(4) 0.85695(16) 0.0479 1.0000 Uani . U . .
O90 O 0.2855(2) 0.2154(3) 0.84006(10) 0.0456 1.0000 Uani . U . .
C91 C 0.2998(3) 0.2035(3) 0.79593(14) 0.0375 1.0000 Uani . U . .
C92 C 0.3673(3) 0.2533(4) 0.78224(15) 0.0441 1.0000 Uani . U . .
C93 C 0.3884(3) 0.2542(4) 0.73937(15) 0.0444 1.0000 Uani . U . .
C94 C 0.3400(3) 0.2049(3) 0.70934(14) 0.0384 1.0000 Uani . U . .
C95 C 0.2737(2) 0.1512(3) 0.72239(14) 0.0350 1.0000 Uani . U . .
C96 C 0.2531(2) 0.1516(3) 0.76654(14) 0.0346 1.0000 Uani . U . .
N97 N 0.3467(2) 0.1974(3) 0.66428(12) 0.0408 1.0000 Uani . U . .
C98 C 0.2882(3) 0.1347(3) 0.64887(14) 0.0360 1.0000 Uani . U . .
C99 C 0.2412(2) 0.1033(3) 0.68364(14) 0.0338 1.0000 Uani . U . .
C100 C 0.1801(2) 0.0331(3) 0.67609(15) 0.0368 1.0000 Uani . U . .
C101 C 0.1668(3) -0.0051(4) 0.63485(15) 0.0396 1.0000 Uani . U . .
C102 C 0.2115(3) 0.0291(3) 0.59929(14) 0.0369 1.0000 Uani . U . .
C103 C 0.2705(3) 0.1017(3) 0.60676(14) 0.0369 1.0000 Uani . U . .
N104 N 0.3050(2) 0.1254(3) 0.56723(12) 0.0431 1.0000 Uani . U . .
C105 C 0.2590(5) 0.0721(6) 0.5344(3) 0.0349 0.567(10) Uani D U P 4
C106 C 0.2071(5) 0.0032(6) 0.5546(2) 0.0378 0.567(10) Uani D U P 4
C107 C 0.1714(4) -0.0747(6) 0.5303(2) 0.0362 0.567(10) Uani D U P 4
C108 C 0.1871(3) -0.0852(5) 0.48575(17) 0.0374 0.567(10) Uani D U P 4
C109 C 0.2379(4) -0.0154(6) 0.4656(2) 0.0416 0.567(10) Uani D U P 4
C110 C 0.2736(4) 0.0627(6) 0.4900(3) 0.0424 0.567(10) Uani D U P 4
O111 O 0.1549(3) -0.1670(5) 0.4619(2) 0.0533 0.567(10) Uani D U P 4
C112 C 0.0847(11) -0.1513(16) 0.4437(7) 0.0758 0.567(10) Uani . U P 4
C113 C 0.2792(6) 0.0712(7) 0.5353(4) 0.0357 0.433(10) Uani D U P 3
C114 C 0.2182(6) 0.0115(8) 0.5499(3) 0.0410 0.433(10) Uani D U P 3
C115 C 0.1724(5) -0.0422(7) 0.5201(3) 0.0444 0.433(10) Uani D U P 3
C116 C 0.1873(4) -0.0353(6) 0.4756(2) 0.0447 0.433(10) Uani D U P 3
C117 C 0.2475(5) 0.0258(7) 0.4610(3) 0.0514 0.433(10) Uani D U P 3
C118 C 0.2934(5) 0.0790(7) 0.4908(4) 0.0421 0.433(10) Uani D U P 3
O119 O 0.1437(4) -0.0896(7) 0.4463(3) 0.0662 0.433(10) Uani D U P 3
C120 C 0.0757(15) -0.1370(16) 0.4572(7) 0.0527 0.433(10) Uani . U P 3
H331 H 0.5063 0.5283 0.6603 0.0754 1.0000 Uiso R . . .
H333 H 0.4817 0.4526 0.6973 0.0755 1.0000 Uiso R . . .
H332 H 0.4537 0.4337 0.6491 0.0754 1.0000 Uiso R . . .
H352 H 0.2813 0.5500 0.6867 0.0841 1.0000 Uiso R . . .
H351 H 0.3203 0.4410 0.6945 0.0843 1.0000 Uiso R . . .
H353 H 0.3085 0.4822 0.6463 0.0841 1.0000 Uiso R . . .
H372 H 0.4539 1.0959 0.5204 0.0890 1.0000 Uiso R . . .
H373 H 0.5129 1.1841 0.5327 0.0892 1.0000 Uiso R . . .
H371 H 0.4903 1.1650 0.4840 0.0889 1.0000 Uiso R . . .
H393 H 0.6787 1.0377 0.5035 0.0972 1.0000 Uiso R . . .
H391 H 0.6529 1.1162 0.5402 0.0973 1.0000 Uiso R . . .
H392 H 0.6507 1.1519 0.4911 0.0972 1.0000 Uiso R . . .
H411 H 0.7967 1.3752 0.7996 0.0508 1.0000 Uiso R . . .
H412 H 0.7223 1.4003 0.7717 0.0512 1.0000 Uiso R . . .
H431 H 0.9033 1.4641 0.7564 0.0491 1.0000 Uiso R . . .
H441 H 0.9424 1.4656 0.6779 0.0489 1.0000 Uiso R . . .
H461 H 0.7526 1.2989 0.6873 0.0419 1.0000 Uiso R . . .
H481 H 0.9270 1.4602 0.6056 0.0469 1.0000 Uiso R . . .
H491 H 0.9342 1.4168 0.5320 0.0469 1.0000 Uiso R . . .
H511 H 0.7786 1.1898 0.5480 0.0469 1.0000 Uiso R . . .
H521 H 0.7722 1.2297 0.6228 0.0466 1.0000 Uiso R . . .
H541 H 0.9083 1.4053 0.4593 0.0511 1.0000 Uiso R . . .
H551 H 0.9101 1.3040 0.3913 0.0498 1.0000 Uiso R . . .
H571 H 0.8332 1.1187 0.4849 0.0479 1.0000 Uiso R . . .
H582 H 0.9212 1.0556 0.4013 0.0565 1.0000 Uiso R . . .
H581 H 0.8685 1.1218 0.3682 0.0562 1.0000 Uiso R . . .
H601 H 0.8803 0.8864 0.4024 0.0501 1.0000 Uiso R . . .
H611 H 0.7886 0.7575 0.4008 0.0561 1.0000 Uiso R . . .
H631 H 0.6248 0.9802 0.4033 0.0521 1.0000 Uiso R . . .
H641 H 0.7186 1.1094 0.4022 0.0476 1.0000 Uiso R . . .
H652 H 0.6560 0.7123 0.3822 0.0600 1.0000 Uiso R . . .
H651 H 0.5904 0.7989 0.3833 0.0603 1.0000 Uiso R . . .
H671 H 0.5477 0.6058 0.4275 0.0533 1.0000 Uiso R . . .
H681 H 0.5285 0.5938 0.5078 0.0533 1.0000 Uiso R . . .
H701 H 0.6643 0.8342 0.4851 0.0454 1.0000 Uiso R . . .
H721 H 0.7014 0.8234 0.5579 0.0451 1.0000 Uiso R . . .
H731 H 0.7039 0.8600 0.6329 0.0464 1.0000 Uiso R . . .
H751 H 0.5001 0.7191 0.6458 0.0490 1.0000 Uiso R . . .
H761 H 0.4991 0.6808 0.5711 0.0489 1.0000 Uiso R . . .
H781 H 0.5252 0.7024 0.7154 0.0494 1.0000 Uiso R . . .
H791 H 0.5556 0.7720 0.7886 0.0471 1.0000 Uiso R . . .
H811 H 0.6785 0.9275 0.7031 0.0445 1.0000 Uiso R . . .
H822 H 0.6344 0.9193 0.8191 0.0497 1.0000 Uiso R . . .
H821 H 0.7135 0.8799 0.8023 0.0503 1.0000 Uiso R . . .
H841 H 0.8080 1.0049 0.7921 0.0455 1.0000 Uiso R . . .
H851 H 0.8471 1.1786 0.7869 0.0455 1.0000 Uiso R . . .
H871 H 0.6292 1.2680 0.7691 0.0509 1.0000 Uiso R . . .
H881 H 0.5896 1.0952 0.7774 0.0522 1.0000 Uiso R . . .
H893 H 0.2207 0.1670 0.8883 0.0737 1.0000 Uiso R . . .
H891 H 0.2262 0.0848 0.8495 0.0738 1.0000 Uiso R . . .
H892 H 0.1757 0.1862 0.8443 0.0740 1.0000 Uiso R . . .
H921 H 0.3980 0.2869 0.8034 0.0550 1.0000 Uiso R . . .
H931 H 0.4335 0.2860 0.7305 0.0550 1.0000 Uiso R . . .
H961 H 0.2094 0.1172 0.7763 0.0440 1.0000 Uiso R . . .
H1001 H 0.1493 0.0125 0.6994 0.0446 1.0000 Uiso R . . .
H1011 H 0.1282 -0.0523 0.6296 0.0493 1.0000 Uiso R . . .
H1071 H 0.1364 -0.1195 0.5437 0.0409 0.567(10) Uiso R . P 4
H1091 H 0.2478 -0.0221 0.4359 0.0480 0.567(10) Uiso R . P 4
H1101 H 0.3076 0.1079 0.4767 0.0538 0.567(10) Uiso R . P 4
H1121 H 0.0679 -0.2138 0.4291 0.1180 0.567(10) Uiso R . P 4
H1123 H 0.0483 -0.1318 0.4656 0.1181 0.567(10) Uiso R . P 4
H1122 H 0.0890 -0.0958 0.4225 0.1180 0.567(10) Uiso R . P 4
H1151 H 0.1325 -0.0836 0.5299 0.0548 0.433(10) Uiso R . P 3
H1171 H 0.2570 0.0301 0.4312 0.0629 0.433(10) Uiso R . P 3
H1181 H 0.3329 0.1204 0.4807 0.0518 0.433(10) Uiso R . P 3
H1202 H 0.0597 -0.1800 0.4330 0.0920 0.433(10) Uiso R . P 3
H1203 H 0.0826 -0.1798 0.4829 0.0920 0.433(10) Uiso R . P 3
H1201 H 0.0375 -0.0846 0.4626 0.0920 0.433(10) Uiso R . P 3
H971 H 0.3829 0.2226 0.6491 0.0502 1.0000 Uiso R . . .
H1041 H 0.3418 0.1700 0.5645 0.0549 1.0000 Uiso R . . .

loop_
_atom_site_aniso_label
_atom_site_aniso_U_11
_atom_site_aniso_U_22
_atom_site_aniso_U_33
_atom_site_aniso_U_23
_atom_site_aniso_U_13
_atom_site_aniso_U_12
P1 0.0408(6) 0.0310(5) 0.0529(7) 0.0033(5) 0.0016(5) -0.0014(5)
F2 0.0399(16) 0.068(2) 0.089(2) 0.0181(18) 0.0027(15) 0.0051(14)
F3 0.0497(18) 0.079(2) 0.084(2) 0.0065(19) -0.0105(16) 0.0139(16)
F4 0.083(2) 0.0410(16) 0.091(3) -0.0163(16) 0.0075(19) -0.0110(16)
F5 0.0558(18) 0.0551(17) 0.0654(19) 0.0136(14) 0.0104(14) -0.0037(14)
F6 0.093(3) 0.0384(15) 0.065(2) -0.0037(14) 0.0001(18) -0.0051(15)
F7 0.076(2) 0.0563(18) 0.0505(17) 0.0055(14) 0.0075(15) -0.0122(16)
P8 0.0359(6) 0.0373(6) 0.0421(6) -0.0009(5) 0.0016(4) 0.0032(5)
F9 0.095(3) 0.087(2) 0.0438(18) 0.0150(16) -0.0114(17) -0.029(2)
F10 0.084(3) 0.073(2) 0.062(2) 0.0210(17) 0.0059(18) -0.0038(19)
F11 0.0350(14) 0.0650(18) 0.074(2) 0.0003(15) -0.0009(13) 0.0045(13)
F12 0.0496(17) 0.0432(15) 0.082(2) -0.0187(14) -0.0057(15) 0.0046(13)
F13 0.0375(15) 0.0522(17) 0.094(2) -0.0106(16) -0.0094(15) -0.0059(13)
F14 0.073(2) 0.0533(19) 0.116(3) -0.039(2) 0.015(2) 0.0063(17)
P15 0.0412(6) 0.0579(8) 0.0446(7) 0.0096(6) -0.0006(5) 0.0028(5)
F16 0.078(2) 0.067(2) 0.123(3) 0.032(2) -0.024(2) 0.0098(18)
F17 0.066(2) 0.114(3) 0.143(3) 0.090(3) -0.024(2) -0.018(2)
F18 0.090(3) 0.280(7) 0.076(3) -0.050(3) 0.015(2) 0.062(4)
F19 0.0542(16) 0.0589(18) 0.087(2) -0.0037(16) -0.0121(15) -0.0050(13)
F20 0.094(3) 0.105(3) 0.074(2) -0.033(2) 0.0069(19) 0.008(2)
F21 0.0509(19) 0.127(3) 0.141(4) 0.058(3) -0.027(2) -0.030(2)
P22 0.0372(6) 0.0397(6) 0.0579(7) 0.0028(5) -0.0015(5) -0.0058(5)
F23 0.080(2) 0.082(2) 0.0596(19) 0.0100(15) 0.0074(16) -0.0291(19)
F24 0.087(3) 0.112(3) 0.092(3) 0.051(2) -0.022(2) -0.051(2)
F25 0.15(2) 0.099(10) 0.065(7) -0.013(6) -0.002(9) -0.076(11)
F26 0.036(6) 0.100(11) 0.173(18) 0.071(13) 0.041(8) 0.030(6)
F27 0.144(19) 0.057(7) 0.097(9) -0.018(6) -0.021(10) -0.050(9)
F28 0.041(6) 0.118(14) 0.21(2) 0.077(15) -0.014(9) 0.019(7)
F29 0.149(11) 0.083(4) 0.127(9) -0.006(5) 0.077(9) 0.029(6)
F30 0.093(6) 0.179(15) 0.112(7) 0.066(7) -0.054(5) -0.086(8)
F31 0.201(14) 0.066(4) 0.174(11) -0.032(5) 0.047(10) 0.038(7)
F32 0.057(4) 0.186(16) 0.074(5) 0.030(6) -0.015(4) -0.059(7)
C33 0.039(2) 0.046(3) 0.064(3) 0.001(2) 0.000(2) -0.001(2)
C34 0.037(2) 0.038(2) 0.036(2) 0.0044(17) 0.0019(17) -0.0047(18)
C35 0.040(3) 0.051(3) 0.074(4) -0.013(3) 0.008(2) -0.012(2)
O36 0.0382(17) 0.0377(16) 0.062(2) -0.0024(15) 0.0050(15) -0.0049(13)
C37 0.052(3) 0.042(3) 0.083(4) -0.003(3) 0.001(3) 0.007(2)
C38 0.045(3) 0.045(2) 0.043(2) 0.001(2) 0.005(2) 0.000(2)
C39 0.044(3) 0.070(4) 0.077(4) -0.015(3) 0.005(3) -0.009(3)
O40 0.053(2) 0.0412(19) 0.082(3) -0.0020(18) 0.0157(19) -0.0044(16)
C41 0.052(3) 0.038(2) 0.035(2) -0.0034(18) 0.0066(19) -0.005(2)
N42 0.0375(19) 0.0285(16) 0.0379(19) 0.0007(14) 0.0033(14) -0.0024(14)
C43 0.038(2) 0.042(2) 0.039(2) -0.0032(18) -0.0037(18) -0.0038(19)
C44 0.036(2) 0.034(2) 0.047(3) 0.0014(18) -0.0032(19) -0.0067(17)
N45 0.0350(18) 0.0253(15) 0.0390(18) 0.0016(13) -0.0015(14) -0.0016(13)
C46 0.035(2) 0.0282(19) 0.038(2) -0.0012(16) 0.0019(17) -0.0064(16)
C47 0.0285(19) 0.0293(18) 0.036(2) 0.0017(15) -0.0003(15) -0.0002(15)
C48 0.044(2) 0.029(2) 0.043(2) 0.0005(17) -0.0004(19) -0.0073(17)
C49 0.043(2) 0.0298(19) 0.043(2) 0.0008(17) 0.0031(18) -0.0058(17)
C50 0.038(2) 0.031(2) 0.037(2) 0.0010(16) 0.0039(17) -0.0032(16)
C51 0.041(2) 0.036(2) 0.037(2) -0.0045(17) -0.0002(18) -0.0113(18)
C52 0.035(2) 0.042(2) 0.036(2) -0.0028(18) 0.0033(17) -0.0095(18)
N53 0.0376(19) 0.0285(16) 0.0375(19) 0.0028(14) 0.0041(14) -0.0030(14)
C54 0.048(3) 0.036(2) 0.038(2) 0.0070(18) 0.0023(19) -0.0041(19)
C55 0.044(2) 0.039(2) 0.035(2) 0.0037(17) 0.0031(18) -0.0058(19)
N56 0.0388(19) 0.0382(18) 0.0349(19) -0.0024(15) 0.0050(15) -0.0052(15)
C57 0.046(2) 0.031(2) 0.037(2) 0.0024(16) 0.0022(18) -0.0033(18)
C58 0.051(3) 0.046(3) 0.036(2) -0.0091(19) 0.010(2) -0.006(2)
C59 0.042(2) 0.043(2) 0.0257(19) -0.0033(16) 0.0030(16) -0.0020(19)
C60 0.042(2) 0.044(2) 0.039(2) -0.0034(18) 0.0028(19) 0.0027(19)
C61 0.056(3) 0.037(2) 0.042(3) -0.0002(18) 0.005(2) -0.001(2)
C62 0.047(3) 0.044(2) 0.030(2) -0.0039(18) -0.0003(18) -0.010(2)
C63 0.039(2) 0.049(2) 0.036(2) -0.0012(19) -0.0028(18) 0.002(2)
C64 0.044(2) 0.037(2) 0.037(2) -0.0020(18) -0.0015(18) 0.0050(19)
C65 0.061(3) 0.052(3) 0.035(2) -0.004(2) 0.002(2) -0.022(2)
N66 0.044(2) 0.0357(18) 0.040(2) -0.0050(15) -0.0019(16) -0.0094(16)
C67 0.044(2) 0.035(2) 0.047(3) -0.0047(18) -0.008(2) -0.0105(19)
C68 0.050(3) 0.037(2) 0.047(3) -0.0010(19) -0.003(2) -0.014(2)
N69 0.0358(19) 0.0305(17) 0.0388(19) 0.0005(14) -0.0035(15) -0.0037(14)
C70 0.039(2) 0.035(2) 0.035(2) -0.0050(16) 0.0003(17) -0.0045(18)
C71 0.034(2) 0.0286(18) 0.033(2) 0.0023(15) -0.0045(16) 0.0007(16)
C72 0.030(2) 0.039(2) 0.040(2) -0.0009(18) 0.0069(17) -0.0054(17)
C73 0.034(2) 0.038(2) 0.040(2) -0.0045(17) -0.0005(17) -0.0094(17)
C74 0.033(2) 0.0257(18) 0.036(2) 0.0034(15) -0.0020(16) -0.0004(15)
C75 0.034(2) 0.043(2) 0.040(2) 0.0049(18) -0.0011(17) -0.0082(18)
C76 0.034(2) 0.043(2) 0.043(2) 0.0016(19) -0.0031(18) -0.0097(18)
N77 0.0320(17) 0.0313(16) 0.0342(18) 0.0006(13) 0.0031(14) -0.0014(13)
C78 0.045(2) 0.034(2) 0.039(2) 0.0037(17) 0.0045(18) -0.0117(18)
C79 0.038(2) 0.034(2) 0.043(2) 0.0026(17) 0.0072(18) -0.0077(17)
N80 0.0367(19) 0.0301(17) 0.0377(19) 0.0033(13) 0.0019(15) -0.0037(14)
C81 0.036(2) 0.035(2) 0.035(2) 0.0034(16) 0.0009(17) -0.0074(17)
C82 0.049(3) 0.034(2) 0.036(2) 0.0045(17) -0.0032(19) -0.0071(19)
C83 0.040(2) 0.032(2) 0.0286(19) 0.0000(16) -0.0033(16) -0.0037(17)
C84 0.040(2) 0.039(2) 0.034(2) 0.0005(17) 0.0018(17) -0.0032(18)
C85 0.038(2) 0.036(2) 0.037(2) 0.0001(17) -0.0012(17) -0.0038(18)
C86 0.046(2) 0.032(2) 0.029(2) -0.0023(16) 0.0019(17) -0.0040(17)
C87 0.038(2) 0.036(2) 0.050(3) 0.0013(19) -0.0022(19) 0.0057(18)
C88 0.037(2) 0.041(2) 0.049(3) -0.0004(19) -0.0048(19) -0.0038(19)
C89 0.053(3) 0.049(3) 0.041(2) 0.004(2) 0.006(2) -0.007(2)
O90 0.0527(19) 0.0489(18) 0.0351(14) -0.0014(13) 0.0020(13) -0.0097(15)
C91 0.044(2) 0.035(2) 0.0342(16) -0.0008(15) 0.0013(14) -0.0020(16)
C92 0.045(2) 0.046(2) 0.0412(18) -0.0033(19) 0.0000(17) -0.0104(18)
C93 0.045(2) 0.046(2) 0.0429(18) -0.0028(19) 0.0023(16) -0.0128(19)
C94 0.044(2) 0.034(2) 0.0373(16) -0.0004(16) 0.0001(15) -0.0024(16)
C95 0.0360(19) 0.0305(18) 0.0385(15) -0.0006(15) -0.0045(14) 0.0032(14)
C96 0.035(2) 0.0292(18) 0.0402(16) 0.0002(15) -0.0003(14) -0.0002(15)
N97 0.050(2) 0.0347(18) 0.0380(15) -0.0019(14) 0.0054(15) -0.0096(15)
C98 0.044(2) 0.0274(18) 0.0363(15) -0.0003(14) 0.0006(14) -0.0004(15)
C99 0.037(2) 0.0277(18) 0.0364(16) 0.0034(14) -0.0025(14) 0.0010(13)
C100 0.0314(19) 0.037(2) 0.0417(18) -0.0016(16) -0.0026(16) 0.0015(14)
C101 0.034(2) 0.040(2) 0.0448(19) -0.0062(16) -0.0010(15) 0.0047(16)
C102 0.038(2) 0.0352(19) 0.0373(17) -0.0043(15) -0.0052(14) 0.0096(14)
C103 0.045(2) 0.0307(19) 0.0346(14) 0.0023(14) -0.0023(15) 0.0049(14)
N104 0.060(2) 0.0341(18) 0.0356(15) 0.0014(14) 0.0029(15) 0.0023(15)
C105 0.024(5) 0.044(4) 0.037(3) -0.004(3) -0.010(3) 0.012(3)
C106 0.028(4) 0.050(6) 0.035(4) -0.007(3) 0.000(4) 0.012(3)
C107 0.034(4) 0.045(5) 0.029(3) 0.001(3) 0.004(3) 0.002(3)
C108 0.041(4) 0.045(4) 0.027(3) 0.000(3) -0.003(3) 0.001(3)
C109 0.034(5) 0.060(6) 0.031(4) -0.007(3) 0.009(3) -0.001(3)
C110 0.035(5) 0.055(5) 0.037(3) 0.002(3) -0.003(4) -0.002(4)
O111 0.060(4) 0.051(4) 0.048(4) -0.013(3) -0.008(3) -0.001(3)
C112 0.059(8) 0.056(7) 0.112(17) -0.044(9) -0.023(9) 0.005(5)
C113 0.016(5) 0.054(6) 0.037(3) -0.007(3) -0.001(3) 0.025(3)
C114 0.026(6) 0.059(9) 0.039(3) -0.009(5) -0.003(4) 0.015(4)
C115 0.038(6) 0.061(8) 0.033(4) 0.002(5) -0.011(4) 0.009(4)
C116 0.046(6) 0.052(7) 0.035(4) -0.002(4) -0.004(4) 0.004(4)
C117 0.047(7) 0.067(9) 0.040(5) -0.011(5) 0.005(4) -0.001(5)
C118 0.026(5) 0.062(8) 0.038(3) -0.006(5) 0.003(4) 0.011(4)
O119 0.048(5) 0.112(9) 0.039(4) -0.025(5) 0.005(3) -0.012(5)
C120 0.072(8) 0.035(9) 0.051(10) -0.012(7) 0.005(6) -0.014(7)

loop_
_atom_type_symbol
_atom_type_scat_dispersion_real
_atom_type_scat_dispersion_imag
_atom_type_scat_Cromer_Mann_a1
_atom_type_scat_Cromer_Mann_b1
_atom_type_scat_Cromer_Mann_a2
_atom_type_scat_Cromer_Mann_b2
_atom_type_scat_Cromer_Mann_a3
_atom_type_scat_Cromer_Mann_b3
_atom_type_scat_Cromer_Mann_a4
_atom_type_scat_Cromer_Mann_b4
_atom_type_scat_Cromer_Mann_c
_atom_type_scat_source
C 0.0033 0.0016 2.3100 20.8439 1.0200 10.2075 1.5886 0.5687 0.8650 51.6512 0.2156 'International Tables Vol C 4.2.6.8 and 6.1.1.4'
H 0.0000 0.0000 0.4930 10.5109 0.3229 26.1257 0.1402 3.1424 0.0408 57.7998 0.0030 'International Tables Vol C 4.2.6.8 and 6.1.1.4'
F 0.0171 0.0103 3.5392 10.2825 2.6412 4.2944 1.5170 0.2615 1.0243 26.1476 0.2776 'International Tables Vol C 4.2.6.8 and 6.1.1.4'
N 0.0061 0.0033 12.2126 0.0057 3.1322 9.8933 2.0125 28.9975 1.1663 0.5826 -11.5290 'International Tables Vol C 4.2.6.8 and 6.1.1.4'
O 0.0106 0.0060 3.0485 13.2771 2.2868 5.7011 1.5463 0.3239 0.8670 32.9089 0.2508 'International Tables Vol C 4.2.6.8 and 6.1.1.4'
P 0.1023 0.0942 6.4345 1.9067 4.1791 27.1570 1.7800 0.5260 1.4908 68.1645 1.1149 'International Tables Vol C 4.2.6.8 and 6.1.1.4'

loop_
_geom_angle_atom_site_label_1
_geom_angle_atom_site_label_2
_geom_angle_atom_site_label_3
_geom_angle
_geom_angle_publ_flag
F2 P1 F3 179.1(2) yes
F2 P1 F4 89.4(2) yes
F3 P1 F4 90.2(2) yes
F2 P1 F5 88.86(18) yes
F3 P1 F5 90.33(19) yes
F4 P1 F5 89.49(19) yes
F2 P1 F6 89.9(2) yes
F3 P1 F6 90.5(2) yes
F4 P1 F6 179.2(2) yes
F5 P1 F6 90.40(19) yes
F2 P1 F7 90.00(18) yes
F3 P1 F7 90.8(2) yes
F4 P1 F7 90.76(19) yes
F5 P1 F7 178.83(19) yes
F6 P1 F7 89.33(18) yes
F9 P8 F10 176.8(2) yes
F9 P8 F11 90.2(2) yes
F10 P8 F11 89.18(19) yes
F9 P8 F12 88.4(2) yes
F10 P8 F12 88.4(2) yes
F11 P8 F12 88.40(17) yes
F9 P8 F13 90.4(2) yes
F10 P8 F13 90.1(2) yes
F11 P8 F13 177.69(19) yes
F12 P8 F13 89.40(16) yes
F9 P8 F14 92.3(2) yes
F10 P8 F14 90.8(2) yes
F11 P8 F14 90.49(19) yes
F12 P8 F14 178.7(2) yes
F13 P8 F14 91.70(19) yes
F16 P15 F17 177.5(3) yes
F16 P15 F18 90.0(3) yes
F17 P15 F18 92.5(4) yes
F16 P15 F19 90.1(2) yes
F17 P15 F19 89.5(2) yes
F18 P15 F19 91.2(3) yes
F16 P15 F20 87.3(3) yes
F17 P15 F20 90.3(3) yes
F18 P15 F20 177.0(4) yes
F19 P15 F20 87.7(2) yes
F16 P15 F21 89.4(2) yes
F17 P15 F21 90.9(2) yes
F18 P15 F21 91.4(3) yes
F19 P15 F21 177.4(3) yes
F20 P15 F21 89.7(3) yes
F23 P22 F24 179.6(3) yes
F23 P22 F29 96.3(4) yes
F24 P22 F29 84.1(5) yes
F23 P22 F30 91.8(3) yes
F24 P22 F30 88.2(4) yes
F29 P22 F30 92.6(9) yes
F23 P22 F31 84.9(5) yes
F24 P22 F31 94.7(5) yes
F29 P22 F31 178.3(9) yes
F30 P22 F31 88.5(10) yes
F23 P22 F32 88.4(4) yes
F24 P22 F32 91.5(4) yes
F29 P22 F32 89.8(9) yes
F30 P22 F32 177.5(11) yes
F31 P22 F32 89.1(9) yes
C34 C33 H331 110.0 no
C34 C33 H333 110.8 no
H331 C33 H333 108.1 no
C34 C33 H332 110.6 no
H331 C33 H332 108.1 no
H333 C33 H332 109.2 no
C33 C34 C35 117.1(4) yes
C33 C34 O36 122.1(4) yes
C35 C34 O36 120.8(4) yes
C34 C35 H352 109.5 no
C34 C35 H351 109.0 no
H352 C35 H351 108.4 no
C34 C35 H353 110.0 no
H352 C35 H353 110.1 no
H351 C35 H353 109.8 no
C38 C37 H372 110.2 no
C38 C37 H373 111.7 no
H372 C37 H373 109.1 no
C38 C37 H371 109.2 no
H372 C37 H371 108.2 no
H373 C37 H371 108.4 no
C37 C38 C39 117.8(5) yes
C37 C38 O40 121.5(5) yes
C39 C38 O40 120.7(5) yes
C38 C39 H393 109.5 no
C38 C39 H391 109.5 no
H393 C39 H391 109.9 no
C38 C39 H392 109.2 no
H393 C39 H392 109.6 no
H391 C39 H392 109.2 no
N42 C41 C86 111.0(3) yes
N42 C41 H411 108.7 no
C86 C41 H411 110.8 no
N42 C41 H412 106.9 no
C86 C41 H412 111.0 no
H411 C41 H412 108.3 no
C41 N42 C43 125.3(4) yes
C41 N42 C46 125.5(4) yes
C43 N42 C46 109.2(4) yes
N42 C43 C44 106.4(4) yes
N42 C43 H431 125.6 no
C44 C43 H431 128.0 no
C43 C44 N45 107.3(4) yes
C43 C44 H441 127.4 no
N45 C44 H441 125.3 no
C44 N45 C46 107.9(4) yes
C44 N45 C47 126.1(4) yes
C46 N45 C47 125.9(3) yes
N45 C46 N42 109.2(4) yes
N45 C46 H461 125.9 no
N42 C46 H461 124.9 no
N45 C47 C48 119.8(4) yes
N45 C47 C52 119.4(4) yes
C48 C47 C52 120.9(4) yes
C47 C48 C49 119.8(4) yes
C47 C48 H481 119.8 no
C49 C48 H481 120.4 no
C48 C49 C50 119.9(4) yes
C48 C49 H491 119.7 no
C50 C49 H491 120.3 no
C49 C50 C51 120.3(4) yes
C49 C50 N53 118.9(4) yes
C51 C50 N53 120.8(4) yes
C50 C51 C52 119.9(4) yes
C50 C51 H511 119.1 no
C52 C51 H511 121.0 no
C47 C52 C51 119.2(4) yes
C47 C52 H521 119.9 no
C51 C52 H521 121.0 no
C50 N53 C54 125.5(3) yes
C50 N53 C57 126.0(3) yes
C54 N53 C57 108.4(4) yes
N53 C54 C55 107.2(4) yes
N53 C54 H541 125.6 no
C55 C54 H541 127.2 no
C54 C55 N56 107.2(4) yes
C54 C55 H551 126.3 no
N56 C55 H551 126.5 no
C55 N56 C57 108.6(4) yes
C55 N56 C58 123.5(4) yes
C57 N56 C58 127.2(4) yes
N53 C57 N56 108.6(4) yes
N53 C57 H571 125.8 no
N56 C57 H571 125.6 no
N56 C58 C59 115.1(4) yes
N56 C58 H582 108.6 no
C59 C58 H582 108.6 no
N56 C58 H581 105.6 no
C59 C58 H581 109.6 no
H582 C58 H581 109.1 no
C58 C59 C60 119.0(4) yes
C58 C59 C64 122.0(4) yes
C60 C59 C64 118.6(4) yes
C59 C60 C61 121.8(5) yes
C59 C60 H601 119.0 no
C61 C60 H601 119.2 no
C60 C61 C62 119.4(4) yes
C60 C61 H611 119.5 no
C62 C61 H611 121.1 no
C61 C62 C63 119.8(4) yes
C61 C62 C65 120.1(4) yes
C63 C62 C65 120.1(5) yes
C62 C63 C64 119.9(4) yes
C62 C63 H631 119.9 no
C64 C63 H631 120.2 no
C59 C64 C63 120.5(4) yes
C59 C64 H641 119.5 no
C63 C64 H641 120.0 no
C62 C65 N66 111.8(4) yes
C62 C65 H652 108.5 no
N66 C65 H652 107.8 no
C62 C65 H651 110.3 no
N66 C65 H651 108.7 no
H652 C65 H651 109.7 no
C65 N66 C67 123.8(4) yes
C65 N66 C70 127.5(4) yes
C67 N66 C70 108.6(4) yes
N66 C67 C68 106.9(4) yes
N66 C67 H671 124.5 no
C68 C67 H671 128.6 no
C67 C68 N69 107.4(4) yes
C67 C68 H681 127.5 no
N69 C68 H681 125.0 no
C68 N69 C70 108.2(4) yes
C68 N69 C71 125.7(4) yes
C70 N69 C71 126.0(3) yes
N66 C70 N69 108.8(4) yes
N66 C70 H701 126.1 no
N69 C70 H701 125.1 no
N69 C71 C72 120.3(4) yes
N69 C71 C76 119.2(4) yes
C72 C71 C76 120.5(4) yes
C71 C72 C73 119.1(4) yes
C71 C72 H721 119.1 no
C73 C72 H721 121.8 no
C72 C73 C74 120.4(4) yes
C72 C73 H731 120.0 no
C74 C73 H731 119.6 no
C73 C74 C75 120.1(4) yes
C73 C74 N77 121.4(4) yes
C75 C74 N77 118.5(4) yes
C74 C75 C76 119.6(4) yes
C74 C75 H751 119.4 no
C76 C75 H751 121.0 no
C75 C76 C71 120.2(4) yes
C75 C76 H761 120.2 no
C71 C76 H761 119.5 no
C74 N77 C78 124.6(3) yes
C74 N77 C81 128.2(3) yes
C78 N77 C81 107.2(3) yes
N77 C78 C79 107.2(4) yes
N77 C78 H781 124.8 no
C79 C78 H781 128.0 no
C78 C79 N80 107.6(4) yes
C78 C79 H791 126.9 no
N80 C79 H791 125.5 no
C79 N80 C81 108.7(4) yes
C79 N80 C82 122.7(4) yes
C81 N80 C82 128.2(4) yes
N77 C81 N80 109.3(4) yes
N77 C81 H811 125.1 no
N80 C81 H811 125.6 no
N80 C82 C83 113.9(3) yes
N80 C82 H822 106.5 no
C83 C82 H822 111.0 no
N80 C82 H821 107.3 no
C83 C82 H821 109.4 no
H822 C82 H821 108.5 no
C82 C83 C84 119.0(4) yes
C82 C83 C88 120.9(4) yes
C84 C83 C88 119.9(4) yes
C83 C84 C85 119.8(4) yes
C83 C84 H841 120.4 no
C85 C84 H841 119.8 no
C84 C85 C86 120.5(4) yes
C84 C85 H851 119.9 no
C86 C85 H851 119.6 no
C41 C86 C85 121.2(4) yes
C41 C86 C87 119.4(4) yes
C85 C86 C87 119.4(4) yes
C86 C87 C88 120.4(4) yes
C86 C87 H871 120.0 no
C88 C87 H871 119.6 no
C87 C88 C83 119.9(4) yes
C87 C88 H881 119.9 no
C83 C88 H881 120.2 no
O90 C89 H893 109.0 no
O90 C89 H891 110.3 no
H893 C89 H891 110.7 no
O90 C89 H892 108.5 no
H893 C89 H892 108.9 no
H891 C89 H892 109.4 no
C89 O90 C91 116.5(3) yes
O90 C91 C92 113.7(4) yes
O90 C91 C96 125.2(4) yes
C92 C91 C96 121.0(4) yes
C91 C92 C93 121.7(4) yes
C91 C92 H921 118.4 no
C93 C92 H921 119.8 no
C92 C93 C94 117.4(4) yes
C92 C93 H931 121.6 no
C94 C93 H931 120.9 no
C93 C94 C95 121.9(4) yes
C93 C94 N97 129.0(4) yes
C95 C94 N97 109.1(4) yes
C94 C95 C96 119.6(4) yes
C94 C95 C99 106.9(4) yes
C96 C95 C99 133.5(4) yes
C95 C96 C91 118.2(4) yes
C95 C96 H961 121.8 no
C91 C96 H961 119.9 no
C94 N97 C98 108.0(4) yes
C94 N97 H971 125.9 no
C98 N97 H971 125.9 no
N97 C98 C99 110.2(4) yes
N97 C98 C103 130.6(4) yes
C99 C98 C103 119.2(4) yes
C95 C99 C98 105.7(4) yes
C95 C99 C100 133.8(4) yes
C98 C99 C100 120.3(4) yes
C99 C100 C101 119.7(4) yes
C99 C100 H1001 119.7 no
C101 C100 H1001 120.5 no
C100 C101 C102 120.6(4) yes
C100 C101 H1011 120.7 no
C102 C101 H1011 118.7 no
C101 C102 C103 119.3(4) yes
C101 C102 C114 139.6(6) yes
C103 C102 C114 101.1(6) yes
C102 C103 C98 120.5(4) yes
C102 C103 N104 109.1(4) yes
C98 C103 N104 130.3(4) yes
C103 N104 C113 113.3(7) yes
C103 N104 H1041 123.8 no
C113 N104 H1041 122.7 no
N104 C105 C106 110.1(6) yes
N104 C105 C110 127.6(6) yes
C106 C105 C110 120.04(9) yes
C105 C106 C102 104.5(5) yes
C105 C106 C107 119.95(9) yes
C102 C106 C107 135.2(5) yes
C106 C107 C108 119.91(9) yes
C106 C107 H1071 119.6 no
C108 C107 H1071 120.5 no
C107 C108 C109 120.00(9) yes
C107 C108 O111 120.03(14) yes
C109 C108 O111 119.92(10) yes
C108 C109 C110 120.07(9) yes
C108 C109 H1091 119.8 no
C110 C109 H1091 120.1 no
C105 C110 C109 120.02(9) yes
C105 C110 H1101 120.0 no
C109 C110 H1101 120.0 no
C108 O111 C112 117.8(9) yes
O111 C112 H1121 110.0 no
O111 C112 H1123 110.8 no
H1121 C112 H1123 109.6 no
O111 C112 H1122 107.8 no
H1121 C112 H1122 108.9 no
H1123 C112 H1122 109.7 no
N104 C113 C114 108.4(8) yes
N104 C113 C118 130.3(8) yes
C114 C113 C118 120.00(9) yes
C102 C114 C113 107.7(7) yes
C102 C114 C115 132.1(7) yes
C113 C114 C115 119.94(9) yes
C114 C115 C116 119.92(9) yes
C114 C115 H1151 119.8 no
C116 C115 H1151 120.3 no
C115 C116 C117 120.06(9) yes
C115 C116 O119 120.10(10) yes
C117 C116 O119 119.83(13) yes
C116 C117 C118 120.05(9) yes
C116 C117 H1171 119.6 no
C118 C117 H1171 120.3 no
C113 C118 C117 120.02(9) yes
C113 C118 H1181 120.6 no
C117 C118 H1181 119.4 no
C116 O119 C120 123.0(10) yes
O119 C120 H1202 107.9 no
O119 C120 H1203 110.1 no
H1202 C120 H1203 109.9 no
O119 C120 H1201 110.0 no
H1202 C120 H1201 109.4 no
H1203 C120 H1201 109.5 no

loop_
_geom_bond_atom_site_label_1
_geom_bond_atom_site_label_2
_geom_bond_distance
_geom_bond_publ_flag
P1 F2 1.610(3) yes
P1 F3 1.581(3) yes
P1 F4 1.594(3) yes
P1 F5 1.604(3) yes
P1 F6 1.589(3) yes
P1 F7 1.601(3) yes
P8 F9 1.579(3) yes
P8 F10 1.593(3) yes
P8 F11 1.603(3) yes
P8 F12 1.613(3) yes
P8 F13 1.584(3) yes
P8 F14 1.569(3) yes
P15 F16 1.588(4) yes
P15 F17 1.577(4) yes
P15 F18 1.542(5) yes
P15 F19 1.591(3) yes
P15 F20 1.585(4) yes
P15 F21 1.579(4) yes
P22 F23 1.581(3) yes
P22 F24 1.584(4) yes
P22 F29 1.521(8) yes
P22 F30 1.586(7) yes
P22 F31 1.570(8) yes
P22 F32 1.550(8) yes
C33 C34 1.500(7) yes
C33 H331 0.957 no
C33 H333 0.961 no
C33 H332 0.963 no
C34 C35 1.500(6) yes
C34 O36 1.209(5) yes
C35 H352 0.968 no
C35 H351 0.961 no
C35 H353 0.965 no
C37 C38 1.489(7) yes
C37 H372 0.968 no
C37 H373 0.958 no
C37 H371 0.961 no
C38 C39 1.503(7) yes
C38 O40 1.213(6) yes
C39 H393 0.965 no
C39 H391 0.957 no
C39 H392 0.968 no
C41 N42 1.493(6) yes
C41 C86 1.515(6) yes
C41 H411 0.980 no
C41 H412 0.972 no
N42 C43 1.384(6) yes
N42 C46 1.320(5) yes
C43 C44 1.355(6) yes
C43 H431 0.948 no
C44 N45 1.392(5) yes
C44 H441 0.932 no
N45 C46 1.330(5) yes
N45 C47 1.437(5) yes
C46 H461 0.920 no
C47 C48 1.376(6) yes
C47 C52 1.389(6) yes
C48 C49 1.382(6) yes
C48 H481 0.949 no
C49 C50 1.380(6) yes
C49 H491 0.934 no
C50 C51 1.387(6) yes
C50 N53 1.444(5) yes
C51 C52 1.385(6) yes
C51 H511 0.931 no
C52 H521 0.945 no
N53 C54 1.381(5) yes
N53 C57 1.336(5) yes
C54 C55 1.335(6) yes
C54 H541 0.930 no
C55 N56 1.388(5) yes
C55 H551 0.931 no
N56 C57 1.318(6) yes
N56 C58 1.480(5) yes
C57 H571 0.923 no
C58 C59 1.501(6) yes
C58 H582 0.983 no
C58 H581 0.985 no
C59 C60 1.376(6) yes
C59 C64 1.398(6) yes
C60 C61 1.379(7) yes
C60 H601 0.939 no
C61 C62 1.391(7) yes
C61 H611 0.935 no
C62 C63 1.389(7) yes
C62 C65 1.514(6) yes
C63 C64 1.384(7) yes
C63 H631 0.938 no
C64 H641 0.940 no
C65 N66 1.487(6) yes
C65 H652 0.972 no
C65 H651 0.978 no
N66 C67 1.378(6) yes
N66 C70 1.328(5) yes
C67 C68 1.344(7) yes
C67 H671 0.935 no
C68 N69 1.380(5) yes
C68 H681 0.926 no
N69 C70 1.328(5) yes
N69 C71 1.440(5) yes
C70 H701 0.925 no
C71 C72 1.391(6) yes
C71 C76 1.379(6) yes
C72 C73 1.380(6) yes
C72 H721 0.934 no
C73 C74 1.387(6) yes
C73 H731 0.938 no
C74 C75 1.386(6) yes
C74 N77 1.432(5) yes
C75 C76 1.381(6) yes
C75 H751 0.940 no
C76 H761 0.935 no
N77 C78 1.403(5) yes
N77 C81 1.336(5) yes
C78 C79 1.340(6) yes
C78 H781 0.919 no
C79 N80 1.374(5) yes
C79 H791 0.926 no
N80 C81 1.326(5) yes
N80 C82 1.492(5) yes
C81 H811 0.922 no
C82 C83 1.508(6) yes
C82 H822 0.967 no
C82 H821 0.965 no
C83 C84 1.396(6) yes
C83 C88 1.375(6) yes
C84 C85 1.387(6) yes
C84 H841 0.933 no
C85 C86 1.382(6) yes
C85 H851 0.942 no
C86 C87 1.385(6) yes
C87 C88 1.395(6) yes
C87 H871 0.936 no
C88 H881 0.930 no
C89 O90 1.433(6) yes
C89 H893 0.967 no
C89 H891 0.962 no
C89 H892 0.966 no
O90 C91 1.385(5) yes
C91 C92 1.410(6) yes
C91 C96 1.378(6) yes
C92 C93 1.368(7) yes
C92 H921 0.939 no
C93 C94 1.392(6) yes
C93 H931 0.932 no
C94 C95 1.410(6) yes
C94 N97 1.389(6) yes
C95 C96 1.403(6) yes
C95 C99 1.445(6) yes
C96 H961 0.935 no
N97 C98 1.378(6) yes
N97 H971 0.853 no
C98 C99 1.411(6) yes
C98 C103 1.387(6) yes
C99 C100 1.412(6) yes
C100 C101 1.370(6) yes
C100 H1001 0.937 no
C101 C102 1.417(6) yes
C101 H1011 0.917 no
C102 C103 1.404(6) yes
C102 C114 1.535(10) yes
C103 N104 1.392(6) yes
N104 C113 1.276(10) yes
N104 H1041 0.864 no
C105 C106 1.412(6) yes
C105 C110 1.393(6) yes
C106 C107 1.385(6) yes
C107 C108 1.400(6) yes
C107 H1071 0.934 no
C108 C109 1.406(6) yes
C108 O111 1.389(8) yes
C109 C110 1.387(6) yes
C109 H1091 0.932 no
C110 H1101 0.926 no
O111 C112 1.36(2) yes
C112 H1121 0.956 no
C112 H1123 0.965 no
C112 H1122 0.964 no
C113 C114 1.391(7) yes
C113 C118 1.391(7) yes
C114 C115 1.387(7) yes
C115 C116 1.392(7) yes
C115 H1151 0.929 no
C116 C117 1.388(7) yes
C116 O119 1.359(11) yes
C117 C118 1.385(7) yes
C117 H1171 0.931 no
C118 H1181 0.925 no
O119 C120 1.38(2) yes
C120 H1202 0.960 no
C120 H1203 0.963 no
C120 H1201 0.961 no

loop_
_geom_hbond_atom_site_label_D
_geom_hbond_atom_site_label_H
_geom_hbond_atom_site_label_A
_geom_hbond_site_symmetry_A
_geom_hbond_angle_DHA
_geom_hbond_distance_DH
_geom_hbond_distance_HA
_geom_hbond_distance_DA
_geom_hbond_publ_flag
C39 H392 O111 2_565 161 0.97 2.48 3.407(8) yes
C49 H491 O40 2_555 157 0.93 2.34 3.223(8) yes
C75 H751 O36 . 173 0.94 2.32 3.256(8) yes
C78 H781 O36 . 151 0.92 2.43 3.261(8) yes
C89 H893 O111 3_555 154 0.97 2.54 3.435(8) yes
C89 H893 O119 3_555 134 0.97 2.45 3.196(8) yes
